data_7105170
loop_
_publ_author_name
'Kishan, Motkuri Radha'
'Tian, Jian'
'Thallapally, Praveen K'
'Fernandez, Carlos A'
'Dalgarno, Scott J'
'Warren, John E'
'McGrail, B Peter'
'Atwood, Jerry L'

_publ_section_title
;
 Flexible metal-organic supramolecular isomers for gas separation.
;
_journal_issue 4
_journal_name_full 'Chemical communications (Cambridge, England)'
_journal_page_first 538
_journal_page_last 540
_journal_paper_doi 10.1039/b913910a
_journal_volume 46
_journal_year 2010
_chemical_formula_sum 'C45 H52 N4 O17 Zn2'
_chemical_formula_weight 1051.65
_chemical_name_systematic
;
?
;
_space_group_IT_number 2
_symmetry_cell_setting triclinic
_symmetry_space_group_name_Hall '-P 1'
_symmetry_space_group_name_H-M 'P -1'
_atom_sites_solution_hydrogens geom
_atom_sites_solution_primary direct
_atom_sites_solution_secondary difmap
_audit_creation_method SHELXL-97
_cell_angle_alpha 96.641(3)
_cell_angle_beta 91.231(2)
_cell_angle_gamma 104.221(2)
_cell_formula_units_Z 2
_cell_length_a 6.9314(14)
_cell_length_b 12.382(2)
_cell_length_c 27.738(5)
_cell_measurement_temperature 100(2)
_cell_volume 2289.2(8)
_computing_structure_refinement 'SHELXL-97 (Sheldrick, 1997)'
_computing_structure_solution 'SHELXS-97 (Sheldrick, 1990)'
_diffrn_ambient_temperature 100(2)
_diffrn_measured_fraction_theta_full 0.986
_diffrn_measured_fraction_theta_max 0.986
_diffrn_measurement_device_type 'Apex II CCD camera on D8 diffractometer'
_diffrn_measurement_method 'omega rotation'
_diffrn_radiation_monochromator 'silicon 111'
_diffrn_radiation_source synchrotron
_diffrn_radiation_type synchrotron
_diffrn_radiation_wavelength 0.67100
_diffrn_reflns_av_R_equivalents 0.0387
_diffrn_reflns_av_sigmaI/netI 0.0529
_diffrn_reflns_limit_h_max 7
_diffrn_reflns_limit_h_min -7
_diffrn_reflns_limit_k_max 13
_diffrn_reflns_limit_k_min -13
_diffrn_reflns_limit_l_max 31
_diffrn_reflns_limit_l_min -31
_diffrn_reflns_number 15438
_diffrn_reflns_theta_full 22.15
_diffrn_reflns_theta_max 22.15
_diffrn_reflns_theta_min 1.68
_exptl_absorpt_coefficient_mu 1.127
_exptl_absorpt_correction_T_max 0.9253
_exptl_absorpt_correction_T_min 0.8956
_exptl_absorpt_correction_type multi-scan
_exptl_absorpt_process_details SADABS-2004/1(Bruker-Nonius-2004)
_exptl_crystal_colour Colourless
_exptl_crystal_density_diffrn 1.526
_exptl_crystal_density_method 'not measured'
_exptl_crystal_description Prism
_exptl_crystal_F_000 1092
_exptl_crystal_size_max 0.10
_exptl_crystal_size_mid 0.08
_exptl_crystal_size_min 0.07
_refine_diff_density_max 1.775
_refine_diff_density_min -1.130
_refine_diff_density_rms 0.176
_refine_ls_extinction_method none
_refine_ls_goodness_of_fit_ref 1.156
_refine_ls_hydrogen_treatment constr
_refine_ls_matrix_type full
_refine_ls_number_parameters 621
_refine_ls_number_reflns 6694
_refine_ls_number_restraints 110
_refine_ls_restrained_S_all 1.154
_refine_ls_R_factor_all 0.1198
_refine_ls_R_factor_gt 0.1088
_refine_ls_shift/su_max 0.028
_refine_ls_shift/su_mean 0.000
_refine_ls_structure_factor_coef Fsqd
_refine_ls_weighting_details 'calc w=1/[\s^2^(Fo^2^)+(0.0002P)^2^+66.2228P] where P=(Fo^2^+2Fc^2^)/3'
_refine_ls_weighting_scheme calc
_refine_ls_wR_factor_gt 0.2619
_refine_ls_wR_factor_ref 0.2671
_reflns_number_gt 5770
_reflns_number_total 6694
_reflns_threshold_expression >2sigma(I)
_cod_data_source_file b913910a.txt
_cod_data_source_block 2
_cod_depositor_comments
;
The following automatic conversions were performed:
'_symmetry_cell_setting' value 'Triclinic' changed to 'triclinic'
according to '/home/saulius/struct/CIF-dictionaries/cif_core.dic'
dictionary named 'cif_core.dic' version 2.4.1 from 2010-06-29.

Automatic conversion script
Id: cif_fix_enum 1527 2010-12-29 10:47:43Z saulius 
;
_cod_original_sg_symbol_H-M P-1
_cod_database_code 7105170

loop_
_symmetry_equiv_pos_as_xyz
'x, y, z'
'-x, -y, -z'

loop_
_atom_site_label
_atom_site_type_symbol
_atom_site_fract_x
_atom_site_fract_y
_atom_site_fract_z
_atom_site_U_iso_or_equiv
_atom_site_adp_type
_atom_site_occupancy
_atom_site_symmetry_multiplicity
_atom_site_calc_flag
_atom_site_refinement_flags
_atom_site_disorder_assembly
_atom_site_disorder_group
Zn1 Zn 0.70347(17) 0.57231(10) 0.50363(4) 0.0141(3) Uani 1 1 d . . .
Zn2 Zn 0.9889(2) 1.36483(12) 0.00899(5) 0.0310(4) Uani 1 1 d . . .
O1 O 0.9865(11) 0.6560(7) 0.5079(3) 0.0293(19) Uani 1 1 d . . .
O2 O 0.5739(12) 0.6463(9) 0.4556(4) 0.049(3) Uani 1 1 d . . .
O3 O 0.2674(12) 0.5432(8) 0.4519(4) 0.044(3) Uani 1 1 d . . .
O4 O 0.2062(11) 0.8873(6) 0.3028(3) 0.0258(18) Uani 1 1 d . . .
O5 O -0.2043(11) 1.0483(6) 0.2932(3) 0.0233(17) Uani 1 1 d . . .
O6 O -0.2720(14) 1.4540(8) 0.4475(4) 0.050(3) Uani 1 1 d . . .
O7 O -0.5807(12) 1.3500(8) 0.4418(3) 0.041(2) Uani 1 1 d . . .
O8 O -0.1338(10) 0.8192(6) 0.1768(3) 0.0215(17) Uani 1 1 d . . .
O9 O -0.7317(12) 0.4470(7) 0.0326(3) 0.036(2) Uani 1 1 d . . .
O10 O -0.9194(12) 0.5667(7) 0.0493(3) 0.032(2) Uani 1 1 d . . .
O11 O 0.1677(11) 1.0569(6) 0.1846(3) 0.0221(17) Uani 1 1 d . . .
O12 O 0.9543(13) 1.2832(8) 0.0821(3) 0.039(2) Uani 1 1 d . . .
O13 O 0.7217(12) 1.3228(7) 0.0379(3) 0.033(2) Uani 1 1 d . . .
O14 O 1.0335(18) 1.2244(8) -0.0266(3) 0.052(3) Uani 1 1 d U . .
O50 O 1.064(6) 1.305(2) 0.2338(12) 0.258(12) Uani 1 1 d U . .
O51 O -0.374(2) 1.6570(11) 0.2554(6) 0.103(5) Uani 1 1 d DU . .
O52 O 1.1554(19) 0.8630(9) 0.5005(5) 0.071(4) Uani 1 1 d . . .
N1 N 1.217(2) 1.1020(10) -0.0413(5) 0.059(3) Uani 1 1 d U . .
N2 N 1.119(7) 1.489(3) 0.2190(14) 0.244(11) Uani 1 1 d DU . .
N3 N -0.424(4) 1.4747(16) 0.2708(7) 0.107(5) Uani 1 1 d U . .
N4 N 1.1448(18) 0.9940(10) 0.4496(5) 0.049(3) Uani 1 1 d . . .
C1 C 0.3982(16) 0.6216(10) 0.4394(4) 0.022(3) Uani 1 1 d . . .
C2 C 0.3431(16) 0.6901(9) 0.4034(4) 0.023(3) Uani 1 1 d . . .
C3 C 0.1467(16) 0.6725(9) 0.3862(4) 0.023(3) Uani 1 1 d . . .
H3 H 0.0461 0.6157 0.3976 0.027 Uiso 1 1 calc R . .
C4 C 0.0950(16) 0.7365(9) 0.3523(4) 0.022(2) Uani 1 1 d . . .
H4 H -0.0401 0.7243 0.3412 0.027 Uiso 1 1 calc R . .
C5 C 0.2400(17) 0.8171(10) 0.3353(4) 0.026(3) Uani 1 1 d . . .
C6 C 0.4383(17) 0.8349(10) 0.3519(5) 0.032(3) Uani 1 1 d . . .
H6 H 0.5392 0.8905 0.3398 0.038 Uiso 1 1 calc R . .
C7 C 0.4873(17) 0.7728(11) 0.3854(5) 0.034(3) Uani 1 1 d . . .
H7 H 0.6224 0.7861 0.3967 0.041 Uiso 1 1 calc R . .
C8 C 0.0133(16) 0.8623(9) 0.2780(4) 0.020(2) Uani 1 1 d . . .
H8A H -0.0914 0.8601 0.3018 0.024 Uiso 1 1 calc R . .
H8B H -0.0136 0.7880 0.2580 0.024 Uiso 1 1 calc R . .
C9 C 0.0119(15) 0.9527(8) 0.2460(4) 0.015(2) Uani 1 1 d . . .
C10 C -0.0086(15) 1.0623(8) 0.2763(4) 0.016(2) Uani 1 1 d . . .
H10A H 0.0895 1.0819 0.3044 0.019 Uiso 1 1 calc R . .
H10B H 0.0201 1.1246 0.2561 0.019 Uiso 1 1 calc R . .
C11 C -0.2395(16) 1.1364(9) 0.3237(4) 0.020(2) Uani 1 1 d . . .
C12 C -0.4379(17) 1.1238(10) 0.3353(4) 0.025(3) Uani 1 1 d . . .
H12 H -0.5381 1.0617 0.3200 0.030 Uiso 1 1 calc R . .
C13 C -0.4878(17) 1.2017(10) 0.3689(4) 0.028(3) Uani 1 1 d . . .
H13 H -0.6228 1.1917 0.3772 0.033 Uiso 1 1 calc R . .
C14 C -0.3476(16) 1.2933(10) 0.3907(4) 0.022(2) Uani 1 1 d . . .
C15 C -0.1491(18) 1.3070(9) 0.3773(4) 0.027(3) Uani 1 1 d . . .
H15 H -0.0498 1.3709 0.3914 0.032 Uiso 1 1 calc R . .
C16 C -0.0975(17) 1.2291(9) 0.3442(4) 0.025(3) Uani 1 1 d . . .
H16 H 0.0369 1.2393 0.3355 0.030 Uiso 1 1 calc R . .
C17 C -0.4022(17) 1.3741(10) 0.4296(4) 0.023(3) Uani 1 1 d . . .
C18 C -0.1760(15) 0.9084(9) 0.2099(4) 0.015(2) Uani 1 1 d . . .
H18A H -0.2963 0.8797 0.2278 0.018 Uiso 1 1 calc R . .
H18B H -0.1985 0.9692 0.1920 0.018 Uiso 1 1 calc R . .
C19 C -0.2904(17) 0.7535(9) 0.1472(4) 0.025(2) Uani 1 1 d U . .
C20 C -0.2522(17) 0.6602(9) 0.1203(4) 0.024(2) Uani 1 1 d U . .
H20 H -0.1249 0.6448 0.1227 0.029 Uiso 1 1 calc R . .
C21 C -0.4045(17) 0.5898(10) 0.0897(4) 0.023(2) Uani 1 1 d U . .
H21 H -0.3824 0.5234 0.0725 0.028 Uiso 1 1 calc R . .
C22 C -0.5840(17) 0.6134(10) 0.0839(4) 0.028(2) Uani 1 1 d U . .
C23 C -0.6177(19) 0.7110(11) 0.1105(5) 0.039(3) Uani 1 1 d U . .
H23 H -0.7428 0.7286 0.1069 0.046 Uiso 1 1 calc R . .
C24 C -0.4683(18) 0.7814(11) 0.1418(5) 0.034(3) Uani 1 1 d U . .
H24 H -0.4893 0.8479 0.1592 0.041 Uiso 1 1 calc R . .
C25 C -0.7550(18) 0.5373(11) 0.0527(4) 0.031(3) Uani 1 1 d . . .
C26 C 0.1992(15) 0.9820(9) 0.2185(4) 0.016(2) Uani 1 1 d . . .
H26A H 0.3147 1.0192 0.2412 0.020 Uiso 1 1 calc R . .
H26B H 0.2257 0.9133 0.2009 0.020 Uiso 1 1 calc R . .
C27 C 0.3289(16) 1.1156(9) 0.1620(4) 0.020(2) Uani 1 1 d . . .
C28 C 0.5210(17) 1.1085(10) 0.1691(4) 0.024(3) Uani 1 1 d . . .
H28 H 0.5530 1.0645 0.1925 0.028 Uiso 1 1 calc R . .
C29 C 0.6689(16) 1.1661(10) 0.1419(4) 0.025(3) Uani 1 1 d . . .
H29 H 0.8025 1.1615 0.1469 0.030 Uiso 1 1 calc R . .
C30 C 0.6236(16) 1.2300(9) 0.1075(4) 0.021(2) Uani 1 1 d . . .
C31 C 0.4276(16) 1.2404(10) 0.1023(4) 0.025(3) Uani 1 1 d . . .
H31 H 0.3952 1.2858 0.0796 0.030 Uiso 1 1 calc R . .
C32 C 0.2824(17) 1.1853(10) 0.1300(4) 0.025(3) Uani 1 1 d . . .
H32 H 0.1508 1.1946 0.1272 0.031 Uiso 1 1 calc R . .
C33 C 0.7778(17) 1.2815(10) 0.0742(4) 0.026(3) Uani 1 1 d . . .
C34 C 1.191(3) 1.2001(11) -0.0230(5) 0.047(3) Uani 1 1 d U . .
H34 H 1.3013 1.2540 -0.0064 0.057 Uiso 1 1 calc R . .
C35 C 1.051(3) 1.0177(13) -0.0676(6) 0.073(5) Uani 1 1 d U . .
H35A H 1.0450 0.9444 -0.0568 0.110 Uiso 1 1 calc R . .
H35B H 1.0720 1.0134 -0.1026 0.110 Uiso 1 1 calc R . .
H35C H 0.9264 1.0389 -0.0611 0.110 Uiso 1 1 calc R . .
C36 C 1.422(4) 1.0802(18) -0.0388(8) 0.099(6) Uani 1 1 d U . .
H36A H 1.5157 1.1451 -0.0205 0.149 Uiso 1 1 calc R . .
H36B H 1.4672 1.0681 -0.0718 0.149 Uiso 1 1 calc R . .
H36C H 1.4169 1.0134 -0.0227 0.149 Uiso 1 1 calc R . .
C50 C 1.148(8) 1.581(3) 0.1987(17) 0.255(14) Uani 1 1 d U . .
H50A H 1.2752 1.5934 0.1830 0.383 Uiso 1 1 calc R . .
H50B H 1.1495 1.6441 0.2235 0.383 Uiso 1 1 calc R . .
H50C H 1.0395 1.5735 0.1743 0.383 Uiso 1 1 calc R . .
C51 C 1.120(9) 1.495(4) 0.2765(19) 0.268(14) Uani 1 1 d U . .
H51A H 0.9833 1.4839 0.2870 0.402 Uiso 1 1 calc R . .
H51B H 1.2000 1.5687 0.2912 0.402 Uiso 1 1 calc R . .
H51C H 1.1780 1.4362 0.2869 0.402 Uiso 1 1 calc R . .
C52 C 1.088(9) 1.379(3) 0.2040(17) 0.250(11) Uani 1 1 d DU . .
H52 H 1.0842 1.3553 0.1701 0.301 Uiso 1 1 calc R . .
C53 C -0.428(5) 1.357(2) 0.2526(10) 0.125(8) Uani 1 1 d U . .
H53A H -0.5599 1.3090 0.2566 0.187 Uiso 1 1 calc R . .
H53B H -0.3271 1.3334 0.2711 0.187 Uiso 1 1 calc R . .
H53C H -0.3990 1.3521 0.2181 0.187 Uiso 1 1 calc R . .
C54 C -0.420(4) 1.503(2) 0.3223(8) 0.108(7) Uani 1 1 d U . .
H54A H -0.3984 1.5844 0.3301 0.162 Uiso 1 1 calc R . .
H54B H -0.3110 1.4789 0.3374 0.162 Uiso 1 1 calc R . .
H54C H -0.5468 1.4649 0.3346 0.162 Uiso 1 1 calc R . .
C55 C -0.393(4) 1.5564(16) 0.2391(9) 0.107(6) Uani 1 1 d DU . .
H55 H -0.3857 1.5356 0.2052 0.128 Uiso 1 1 calc R . .
C56 C 1.037(3) 1.0210(17) 0.4095(7) 0.074(5) Uani 1 1 d . . .
H56A H 0.9240 0.9574 0.3984 0.111 Uiso 1 1 calc R . .
H56B H 1.1261 1.0367 0.3828 0.111 Uiso 1 1 calc R . .
H56C H 0.9882 1.0874 0.4201 0.111 Uiso 1 1 calc R . .
C57 C 1.334(3) 1.0702(16) 0.4718(8) 0.089(7) Uani 1 1 d . . .
H57A H 1.3598 1.0510 0.5042 0.133 Uiso 1 1 calc R . .
H57B H 1.3237 1.1481 0.4744 0.133 Uiso 1 1 calc R . .
H57C H 1.4443 1.0616 0.4513 0.133 Uiso 1 1 calc R . .
C58 C 1.079(3) 0.8948(14) 0.4675(6) 0.058(4) Uani 1 1 d . . .
H58 H 0.9604 0.8456 0.4524 0.070 Uiso 1 1 calc R . .

loop_
_atom_site_aniso_label
_atom_site_aniso_U_11
_atom_site_aniso_U_22
_atom_site_aniso_U_33
_atom_site_aniso_U_23
_atom_site_aniso_U_13
_atom_site_aniso_U_12
Zn1 0.0116(6) 0.0113(6) 0.0196(7) 0.0034(5) 0.0011(5) 0.0025(5)
Zn2 0.0219(8) 0.0366(9) 0.0225(8) -0.0044(6) 0.0039(6) -0.0121(6)
O1 0.017(4) 0.026(4) 0.044(5) -0.001(4) -0.001(4) 0.005(3)
O2 0.020(5) 0.064(7) 0.068(7) 0.050(6) -0.010(4) 0.002(4)
O3 0.019(4) 0.044(6) 0.072(7) 0.044(5) -0.007(4) -0.006(4)
O4 0.020(4) 0.025(4) 0.030(5) 0.016(4) -0.008(3) -0.003(3)
O5 0.022(4) 0.022(4) 0.023(4) -0.006(3) -0.001(3) 0.005(3)
O6 0.035(5) 0.039(6) 0.059(7) -0.034(5) 0.013(5) -0.009(5)
O7 0.024(5) 0.043(6) 0.042(5) -0.029(4) 0.010(4) -0.001(4)
O8 0.014(4) 0.019(4) 0.027(4) -0.009(3) -0.008(3) 0.001(3)
O9 0.029(5) 0.039(5) 0.025(5) -0.008(4) 0.002(4) -0.015(4)
O10 0.017(4) 0.048(6) 0.020(4) -0.004(4) 0.002(3) -0.011(4)
O11 0.018(4) 0.032(4) 0.019(4) 0.016(3) 0.004(3) 0.006(3)
O12 0.026(5) 0.055(6) 0.040(5) 0.023(5) 0.012(4) 0.008(4)
O13 0.027(5) 0.047(5) 0.025(5) 0.013(4) -0.001(4) 0.006(4)
O14 0.079(7) 0.028(5) 0.031(5) -0.009(4) 0.014(5) -0.014(5)
O50 0.40(3) 0.163(18) 0.24(2) 0.129(17) 0.02(2) 0.08(2)
O51 0.124(11) 0.054(8) 0.111(11) 0.015(8) 0.038(9) -0.020(8)
O52 0.084(9) 0.045(7) 0.082(9) 0.028(6) -0.013(7) 0.002(6)
N1 0.101(8) 0.034(5) 0.040(6) 0.001(5) -0.018(6) 0.014(6)
N2 0.37(3) 0.156(17) 0.24(2) 0.128(17) -0.01(2) 0.09(2)
N3 0.155(12) 0.076(9) 0.079(9) 0.003(7) 0.015(9) 0.009(9)
N4 0.044(7) 0.045(8) 0.049(8) -0.001(6) 0.000(6) -0.005(6)
C1 0.013(6) 0.033(7) 0.025(6) 0.005(5) 0.005(5) 0.015(5)
C2 0.020(6) 0.023(6) 0.027(6) 0.011(5) 0.005(5) 0.002(5)
C3 0.011(5) 0.026(6) 0.031(7) 0.012(5) 0.007(5) 0.002(5)
C4 0.016(6) 0.025(6) 0.027(6) 0.011(5) 0.000(5) 0.003(5)
C5 0.024(6) 0.038(7) 0.020(6) 0.010(5) 0.000(5) 0.010(5)
C6 0.015(6) 0.037(7) 0.040(7) 0.028(6) -0.007(5) -0.009(5)
C7 0.013(6) 0.046(8) 0.044(8) 0.019(6) -0.005(5) 0.002(5)
C8 0.017(6) 0.020(6) 0.023(6) 0.003(5) -0.009(5) 0.002(4)
C9 0.012(5) 0.016(5) 0.014(5) 0.002(4) -0.006(4) -0.004(4)
C10 0.014(5) 0.015(5) 0.015(5) 0.001(4) 0.005(4) -0.004(4)
C11 0.021(6) 0.021(6) 0.019(6) -0.005(5) -0.005(5) 0.010(5)
C12 0.018(6) 0.027(6) 0.023(6) -0.004(5) 0.003(5) -0.005(5)
C13 0.018(6) 0.035(7) 0.031(7) -0.005(6) 0.005(5) 0.012(5)
C14 0.015(6) 0.028(6) 0.020(6) -0.003(5) -0.002(5) 0.005(5)
C15 0.028(6) 0.015(6) 0.033(7) -0.007(5) -0.001(5) 0.002(5)
C16 0.020(6) 0.026(6) 0.027(6) -0.004(5) 0.008(5) 0.005(5)
C17 0.026(7) 0.030(7) 0.017(6) 0.002(5) -0.006(5) 0.014(5)
C18 0.011(5) 0.018(5) 0.014(5) -0.004(4) -0.004(4) 0.004(4)
C19 0.023(5) 0.022(5) 0.023(5) -0.011(4) -0.005(4) 0.001(4)
C20 0.027(5) 0.021(5) 0.023(5) -0.002(4) 0.000(4) 0.006(4)
C21 0.026(5) 0.024(5) 0.018(5) -0.002(4) 0.004(4) 0.004(4)
C22 0.024(5) 0.030(5) 0.023(5) -0.009(4) 0.000(4) -0.002(4)
C23 0.026(5) 0.039(6) 0.043(6) -0.020(5) -0.008(5) 0.006(5)
C24 0.029(5) 0.030(5) 0.036(5) -0.025(5) -0.008(5) 0.007(4)
C25 0.026(7) 0.035(8) 0.017(6) -0.011(5) 0.003(5) -0.013(6)
C26 0.014(5) 0.017(5) 0.016(5) 0.000(4) -0.003(4) 0.002(4)
C27 0.020(6) 0.020(6) 0.019(6) 0.003(5) 0.004(5) 0.004(5)
C28 0.028(6) 0.030(6) 0.018(6) 0.010(5) 0.004(5) 0.014(5)
C29 0.012(5) 0.029(7) 0.034(7) 0.007(5) 0.009(5) 0.004(5)
C30 0.021(6) 0.021(6) 0.022(6) 0.008(5) 0.003(5) 0.003(5)
C31 0.020(6) 0.032(7) 0.027(6) 0.014(5) 0.002(5) 0.010(5)
C32 0.021(6) 0.029(7) 0.025(6) 0.003(5) -0.002(5) 0.003(5)
C33 0.023(7) 0.024(6) 0.027(7) 0.004(5) 0.006(5) -0.005(5)
C34 0.088(8) 0.020(5) 0.026(5) 0.005(4) -0.009(6) -0.002(6)
C35 0.121(13) 0.034(8) 0.054(9) 0.001(7) -0.008(10) 0.002(9)
C36 0.144(15) 0.074(11) 0.085(12) -0.010(10) -0.055(12) 0.053(11)
C50 0.38(3) 0.17(2) 0.25(3) 0.14(2) 0.00(3) 0.08(2)
C51 0.38(3) 0.20(2) 0.25(3) 0.11(2) -0.01(3) 0.07(3)
C52 0.38(3) 0.160(17) 0.24(2) 0.122(17) 0.00(2) 0.09(2)
C53 0.176(18) 0.082(13) 0.106(15) -0.003(12) -0.018(15) 0.023(14)
C54 0.165(17) 0.085(13) 0.070(12) 0.015(11) 0.007(13) 0.022(13)
C55 0.147(12) 0.076(10) 0.085(10) 0.011(8) 0.023(10) 0.003(10)
C56 0.079(13) 0.089(14) 0.055(11) 0.025(10) -0.001(10) 0.016(11)
C57 0.091(15) 0.061(12) 0.100(16) 0.037(11) -0.018(13) -0.018(11)
C58 0.062(11) 0.044(10) 0.062(11) 0.005(8) -0.003(9) 0.002(8)

loop_
_atom_type_symbol
_atom_type_description
_atom_type_scat_dispersion_real
_atom_type_scat_dispersion_imag
_atom_type_scat_source
C C 0.0033 0.0016 'International Tables Vol C Tables 4.2.6.8 and 6.1.1.4'
H H 0.0000 0.0000 'International Tables Vol C Tables 4.2.6.8 and 6.1.1.4'
N N 0.0061 0.0033 'International Tables Vol C Tables 4.2.6.8 and 6.1.1.4'
O O 0.0106 0.0060 'International Tables Vol C Tables 4.2.6.8 and 6.1.1.4'
Zn Zn 0.2839 1.4301 'International Tables Vol C Tables 4.2.6.8 and 6.1.1.4'

loop_
_geom_angle_atom_site_label_1
_geom_angle_atom_site_label_2
_geom_angle_atom_site_label_3
_geom_angle
_geom_angle_site_symmetry_1
_geom_angle_site_symmetry_3
_geom_angle_publ_flag
O1 Zn1 O2 104.2(4) . . ?
O1 Zn1 O7 104.5(3) . 2_576 ?
O2 Zn1 O7 89.6(4) . 2_576 ?
O1 Zn1 O3 96.9(3) . 2_666 ?
O2 Zn1 O3 158.6(4) . 2_666 ?
O7 Zn1 O3 88.6(4) 2_576 2_666 ?
O1 Zn1 O6 96.1(3) . 1_645 ?
O2 Zn1 O6 88.2(5) . 1_645 ?
O7 Zn1 O6 159.1(4) 2_576 1_645 ?
O3 Zn1 O6 86.0(5) 2_666 1_645 ?
O1 Zn1 Zn1 174.4(2) . 2_666 ?
O2 Zn1 Zn1 79.6(3) . 2_666 ?
O7 Zn1 Zn1 79.4(2) 2_576 2_666 ?
O3 Zn1 Zn1 79.0(2) 2_666 2_666 ?
O6 Zn1 Zn1 79.8(3) 1_645 2_666 ?
O14 Zn2 O13 106.7(4) . . ?
O14 Zn2 O9 101.3(4) . 1_765 ?
O13 Zn2 O9 136.8(3) . 1_765 ?
O14 Zn2 O10 97.5(4) . 2_575 ?
O13 Zn2 O10 100.8(3) . 2_575 ?
O9 Zn2 O10 107.4(3) 1_765 2_575 ?
O14 Zn2 O12 90.9(4) . . ?
O13 Zn2 O12 59.4(3) . . ?
O9 Zn2 O12 88.4(3) 1_765 . ?
O10 Zn2 O12 160.1(3) 2_575 . ?
O14 Zn2 C33 99.1(4) . . ?
O13 Zn2 C33 30.3(4) . . ?
O9 Zn2 C33 113.8(4) 1_765 . ?
O10 Zn2 C33 131.1(4) 2_575 . ?
O12 Zn2 C33 29.1(3) . . ?
O14 Zn2 C25 129.2(5) . 1_765 ?
O13 Zn2 C25 116.9(4) . 1_765 ?
O9 Zn2 C25 28.1(4) 1_765 1_765 ?
O10 Zn2 C25 98.5(4) 2_575 1_765 ?
O12 Zn2 C25 89.9(4) . 1_765 ?
C33 Zn2 C25 105.5(4) . 1_765 ?
C1 O2 Zn1 129.1(8) . . ?
C1 O3 Zn1 128.6(7) . 2_666 ?
C5 O4 C8 118.4(8) . . ?
C11 O5 C10 116.7(8) . . ?
C17 O6 Zn1 127.0(8) . 1_465 ?
C17 O7 Zn1 128.0(7) . 2_576 ?
C19 O8 C18 116.7(8) . . ?
C25 O9 Zn2 102.2(8) . 1_345 ?
C25 O10 Zn2 120.8(7) . 2_575 ?
C27 O11 C26 119.1(8) . . ?
C33 O12 Zn2 82.1(7) . . ?
C33 O13 Zn2 97.0(7) . . ?
C34 O14 Zn2 121.6(10) . . ?
C34 N1 C35 119.9(16) . . ?
C34 N1 C36 119.9(15) . . ?
C35 N1 C36 120.0(15) . . ?
C50 N2 C52 137(4) . . ?
C50 N2 C51 120(4) . . ?
C52 N2 C51 104(3) . . ?
C55 N3 C54 122.1(19) . . ?
C55 N3 C53 120(2) . . ?
C54 N3 C53 117(2) . . ?
C58 N4 C56 120.4(14) . . ?
C58 N4 C57 117.3(14) . . ?
C56 N4 C57 122.2(14) . . ?
O2 C1 O3 123.4(11) . . ?
O2 C1 C2 117.8(10) . . ?
O3 C1 C2 118.8(10) . . ?
C3 C2 C7 118.1(10) . . ?
C3 C2 C1 121.1(10) . . ?
C7 C2 C1 120.8(10) . . ?
C2 C3 C4 121.1(10) . . ?
C5 C4 C3 119.5(10) . . ?
C4 C5 O4 124.6(10) . . ?
C4 C5 C6 120.0(10) . . ?
O4 C5 C6 115.3(10) . . ?
C7 C6 C5 120.1(11) . . ?
C6 C7 C2 121.2(11) . . ?
O4 C8 C9 108.2(8) . . ?
C26 C9 C8 112.6(9) . . ?
C26 C9 C10 107.3(8) . . ?
C8 C9 C10 111.1(9) . . ?
C26 C9 C18 110.7(8) . . ?
C8 C9 C18 107.0(8) . . ?
C10 C9 C18 108.1(8) . . ?
O5 C10 C9 110.4(8) . . ?
C16 C11 O5 125.6(10) . . ?
C16 C11 C12 119.7(10) . . ?
O5 C11 C12 114.6(10) . . ?
C13 C12 C11 119.6(10) . . ?
C14 C13 C12 121.6(11) . . ?
C13 C14 C15 118.1(10) . . ?
C13 C14 C17 121.0(10) . . ?
C15 C14 C17 120.9(10) . . ?
C16 C15 C14 120.7(11) . . ?
C11 C16 C15 120.2(11) . . ?
O6 C17 O7 125.7(11) . . ?
O6 C17 C14 118.0(11) . . ?
O7 C17 C14 116.2(10) . . ?
O8 C18 C9 106.0(8) . . ?
C24 C19 O8 122.8(10) . . ?
C24 C19 C20 121.6(10) . . ?
O8 C19 C20 115.4(10) . . ?
C19 C20 C21 118.5(11) . . ?
C22 C21 C20 121.6(11) . . ?
C21 C22 C23 119.0(11) . . ?
C21 C22 C25 123.3(11) . . ?
C23 C22 C25 117.7(11) . . ?
C24 C23 C22 120.2(12) . . ?
C19 C24 C23 119.0(11) . . ?
O9 C25 O10 123.2(11) . . ?
O9 C25 C22 118.0(12) . . ?
O10 C25 C22 118.8(11) . . ?
O9 C25 Zn2 49.7(6) . 1_345 ?
O10 C25 Zn2 74.0(6) . 1_345 ?
C22 C25 Zn2 164.1(10) . 1_345 ?
O11 C26 C9 107.0(8) . . ?
C28 C27 O11 124.8(10) . . ?
C28 C27 C32 120.6(10) . . ?
O11 C27 C32 114.6(10) . . ?
C27 C28 C29 119.6(10) . . ?
C30 C29 C28 120.7(10) . . ?
C29 C30 C31 118.9(10) . . ?
C29 C30 C33 120.8(10) . . ?
C31 C30 C33 120.2(10) . . ?
C32 C31 C30 120.3(10) . . ?
C31 C32 C27 119.7(11) . . ?
O12 C33 O13 121.4(11) . . ?
O12 C33 C30 120.2(11) . . ?
O13 C33 C30 118.5(10) . . ?
O12 C33 Zn2 68.8(6) . . ?
O13 C33 Zn2 52.7(6) . . ?
C30 C33 Zn2 170.7(9) . . ?
O14 C34 N1 122.7(15) . . ?
O50 C52 N2 123(4) . . ?
O51 C55 N3 120(2) . . ?
O52 C58 N4 126.5(16) . . ?

loop_
_geom_bond_atom_site_label_1
_geom_bond_atom_site_label_2
_geom_bond_distance
_geom_bond_site_symmetry_2
_geom_bond_publ_flag
Zn1 O1 1.974(8) . ?
Zn1 O2 2.013(8) . ?
Zn1 O7 2.016(8) 2_576 ?
Zn1 O3 2.037(8) 2_666 ?
Zn1 O6 2.051(8) 1_645 ?
Zn1 Zn1 2.935(2) 2_666 ?
Zn2 O14 1.993(10) . ?
Zn2 O13 2.008(8) . ?
Zn2 O9 2.010(8) 1_765 ?
Zn2 O10 2.013(9) 2_575 ?
Zn2 O12 2.359(9) . ?
Zn2 C33 2.507(11) . ?
Zn2 C25 2.574(11) 1_765 ?
O2 C1 1.241(14) . ?
O3 C1 1.242(14) . ?
O3 Zn1 2.037(8) 2_666 ?
O4 C5 1.376(14) . ?
O4 C8 1.437(12) . ?
O5 C11 1.376(13) . ?
O5 C10 1.421(12) . ?
O6 C17 1.211(14) . ?
O6 Zn1 2.051(8) 1_465 ?
O7 C17 1.263(14) . ?
O7 Zn1 2.016(8) 2_576 ?
O8 C19 1.374(13) . ?
O8 C18 1.443(12) . ?
O9 C25 1.239(15) . ?
O9 Zn2 2.010(8) 1_345 ?
O10 C25 1.284(16) . ?
O10 Zn2 2.013(9) 2_575 ?
O11 C27 1.381(13) . ?
O11 C26 1.443(12) . ?
O12 C33 1.232(15) . ?
O13 C33 1.276(14) . ?
O14 C34 1.209(19) . ?
O50 C52 1.29(4) . ?
O51 C55 1.249(16) . ?
O52 C58 1.201(19) . ?
N1 C34 1.317(19) . ?
N1 C35 1.46(2) . ?
N1 C36 1.51(3) . ?
N2 C50 1.30(4) . ?
N2 C52 1.34(2) . ?
N2 C51 1.59(5) . ?
N3 C55 1.40(3) . ?
N3 C54 1.43(3) . ?
N3 C53 1.47(3) . ?
N4 C58 1.36(2) . ?
N4 C56 1.44(2) . ?
N4 C57 1.49(2) . ?
C1 C2 1.484(16) . ?
C2 C3 1.390(16) . ?
C2 C7 1.390(16) . ?
C3 C4 1.391(16) . ?
C4 C5 1.366(16) . ?
C5 C6 1.397(16) . ?
C6 C7 1.360(17) . ?
C8 C9 1.509(14) . ?
C9 C26 1.507(14) . ?
C9 C10 1.551(14) . ?
C9 C18 1.570(13) . ?
C11 C16 1.370(16) . ?
C11 C12 1.394(16) . ?
C12 C13 1.375(16) . ?
C13 C14 1.368(16) . ?
C14 C15 1.408(16) . ?
C14 C17 1.503(16) . ?
C15 C16 1.372(16) . ?
C19 C24 1.370(17) . ?
C19 C20 1.385(16) . ?
C20 C21 1.390(16) . ?
C21 C22 1.357(17) . ?
C22 C23 1.413(17) . ?
C22 C25 1.504(16) . ?
C23 C24 1.389(17) . ?
C25 Zn2 2.574(11) 1_345 ?
C27 C28 1.367(16) . ?
C27 C32 1.393(16) . ?
C28 C29 1.388(16) . ?
C29 C30 1.385(16) . ?
C30 C31 1.402(16) . ?
C30 C33 1.499(15) . ?
C31 C32 1.372(16) . ?
